data_4335697
loop_
_publ_author_name
'Christopher M. Zall'
'Laura J. Clouston'
'Victor G. Young'
'Keying Ding'
'Hyun Jung Kim'
'Danylo Zherebetskyy'
'Yu-Sheng Chen'
'Eckhard Bill'
'Laura Gagliardi'
'Connie C. Lu'

_publ_section_title
;
 Mixed-Valent Dicobalt and Iron-Cobalt Complexes with High-Spin
 Configurations and Short Metal-Metal Bonds
;
_journal_name_full 'Inorganic Chemistry'
_journal_page_first 9216
_journal_page_last 9228
_journal_paper_doi 10.1021/ic400292g
_journal_volume 52
_journal_year 2013
_chemical_formula_moiety 'C45 H42 Co2 N7'
_chemical_formula_sum 'C45 H42 Co2 N7'
_chemical_formula_weight 798.72
_chemical_name_common Co2[PhNC(Ph)]3-tren
_chemical_name_systematic
; 
 ? 
;
_space_group_IT_number 148
_symmetry_cell_setting hexagonal
_symmetry_space_group_name_Hall '-R 3'
_symmetry_space_group_name_H-M 'R -3 :H'
_atom_sites_solution_hydrogens geom
_atom_sites_solution_primary direct
_atom_sites_solution_secondary difmap
_audit_creation_method SHELXL-97
_cell_angle_alpha 90.00
_cell_angle_beta 90.00
_cell_angle_gamma 120.00
_cell_formula_units_Z 6
_cell_length_a 14.9368(10)
_cell_length_b 14.9368(10)
_cell_length_c 29.1993(19)
_cell_measurement_reflns_used 375
_cell_measurement_temperature 173(2)
_cell_measurement_theta_max 27.34
_cell_measurement_theta_min 2.73
_cell_volume 5641.8(6)
_computing_cell_refinement 'SAINT, Bruker'
_computing_data_collection 'SMART, Bruker'
_computing_data_reduction 'SAINT, Bruker'
_computing_molecular_graphics 'Bruker SHELXTL'
_computing_publication_material 'Bruker SHELXTL'
_computing_structure_refinement 'SHELXL-97 (Sheldrick, 1997)'
_computing_structure_solution 'SHELXS-97 (Sheldrick, 1990)'
_diffrn_ambient_temperature 173(2)
_diffrn_measured_fraction_theta_full 0.992
_diffrn_measured_fraction_theta_max 0.992
_diffrn_measurement_device_type 'Bruker SMART Platform CCD'
_diffrn_measurement_method 'area detector, omega scans per phi'
_diffrn_radiation_monochromator graphite
_diffrn_radiation_source 'normal-focus sealed tube'
_diffrn_radiation_type MoK\a
_diffrn_radiation_wavelength 0.71073
_diffrn_reflns_av_R_equivalents 0.0721
_diffrn_reflns_av_sigmaI/netI 0.0540
_diffrn_reflns_limit_h_max 19
_diffrn_reflns_limit_h_min -19
_diffrn_reflns_limit_k_max 19
_diffrn_reflns_limit_k_min -19
_diffrn_reflns_limit_l_max 38
_diffrn_reflns_limit_l_min -38
_diffrn_reflns_number 21580
_diffrn_reflns_theta_full 28.24
_diffrn_reflns_theta_max 28.24
_diffrn_reflns_theta_min 1.72
_diffrn_standards_number 0
_exptl_absorpt_coefficient_mu 0.925
_exptl_absorpt_correction_T_max 0.7085
_exptl_absorpt_correction_T_min 0.6548
_exptl_absorpt_correction_type multi-scan
_exptl_absorpt_process_details 'SADABS, R. Blessing, 1995'
_exptl_crystal_colour Brown
_exptl_crystal_density_diffrn 1.411
_exptl_crystal_description Block
_exptl_crystal_F_000 2490
_exptl_crystal_size_max 0.50
_exptl_crystal_size_mid 0.50
_exptl_crystal_size_min 0.40
_refine_diff_density_max 0.914
_refine_diff_density_min -0.483
_refine_diff_density_rms 0.067
_refine_ls_extinction_method none
_refine_ls_goodness_of_fit_ref 0.974
_refine_ls_hydrogen_treatment constr
_refine_ls_matrix_type full
_refine_ls_number_parameters 163
_refine_ls_number_reflns 3083
_refine_ls_number_restraints 0
_refine_ls_restrained_S_all 0.974
_refine_ls_R_factor_all 0.0655
_refine_ls_R_factor_gt 0.0378
_refine_ls_shift/su_max 0.001
_refine_ls_shift/su_mean 0.000
_refine_ls_structure_factor_coef Fsqd
_refine_ls_weighting_details 'calc w=1/[\s^2^(Fo^2^)+(0.0548P)^2^+0.0000P] where P=(Fo^2^+2Fc^2^)/3'
_refine_ls_weighting_scheme calc
_refine_ls_wR_factor_gt 0.0965
_refine_ls_wR_factor_ref 0.1055
_reflns_number_gt 2100
_reflns_number_total 3083
_reflns_threshold_expression >2sigma(I)
_cod_data_source_file ic400292g_si_004.cif
_cod_data_source_block 11103_01m
_cod_original_sg_symbol_H-M 'R -3'
_cod_database_code 4335697

loop_
_symmetry_equiv_pos_as_xyz
'x, y, z'
'-y, x-y, z'
'-x+y, -x, z'
'x+2/3, y+1/3, z+1/3'
'-y+2/3, x-y+1/3, z+1/3'
'-x+y+2/3, -x+1/3, z+1/3'
'x+1/3, y+2/3, z+2/3'
'-y+1/3, x-y+2/3, z+2/3'
'-x+y+1/3, -x+2/3, z+2/3'
'-x, -y, -z'
'y, -x+y, -z'
'x-y, x, -z'
'-x+2/3, -y+1/3, -z+1/3'
'y+2/3, -x+y+1/3, -z+1/3'
'x-y+2/3, x+1/3, -z+1/3'
'-x+1/3, -y+2/3, -z+2/3'
'y+1/3, -x+y+2/3, -z+2/3'
'x-y+1/3, x+2/3, -z+2/3'

loop_
_atom_site_label
_atom_site_type_symbol
_atom_site_fract_x
_atom_site_fract_y
_atom_site_fract_z
_atom_site_U_iso_or_equiv
_atom_site_adp_type
_atom_site_occupancy
_atom_site_symmetry_multiplicity
_atom_site_calc_flag
_atom_site_refinement_flags
Co1 Co 0.3333 0.6667 -0.080921(16) 0.02434(15) Uani 1 3 d S
Co2 Co 0.3333 0.6667 -0.002346(16) 0.02342(15) Uani 1 3 d S
N1 N 0.3333 0.6667 -0.15403(10) 0.0258(7) Uani 1 3 d S
N2 N 0.21865(14) 0.69048(14) -0.08653(6) 0.0271(4) Uani 1 1 d .
N3 N 0.20413(14) 0.67950(14) -0.00872(6) 0.0244(4) Uani 1 1 d .
C1 C 0.2392(2) 0.6680(2) -0.16687(8) 0.0505(8) Uani 1 1 d .
H1A H 0.1839 0.5973 -0.1711 0.061 Uiso 1 1 calc R
H1B H 0.2508 0.7032 -0.1961 0.061 Uiso 1 1 calc R
C2 C 0.2046(2) 0.7199(2) -0.13266(7) 0.0360(6) Uani 1 1 d .
H2A H 0.2451 0.7943 -0.1362 0.043 Uiso 1 1 calc R
H2B H 0.1325 0.6984 -0.1377 0.043 Uiso 1 1 calc R
C3 C 0.17109(17) 0.69612(16) -0.04950(7) 0.0258(5) Uani 1 1 d .
C4 C 0.09160(17) 0.72777(17) -0.05377(7) 0.0258(5) Uani 1 1 d .
C5 C -0.00058(18) 0.66611(18) -0.07731(8) 0.0308(5) Uani 1 1 d .
H5A H -0.0148 0.6023 -0.0888 0.037 Uiso 1 1 calc R
C6 C -0.07082(18) 0.69954(19) -0.08358(8) 0.0338(6) Uani 1 1 d .
H6A H -0.1323 0.6580 -0.0991 0.041 Uiso 1 1 calc R
C7 C -0.0500(2) 0.7942(2) -0.06692(8) 0.0350(6) Uani 1 1 d .
H7A H -0.0974 0.8166 -0.0712 0.042 Uiso 1 1 calc R
C8 C 0.0411(2) 0.85578(19) -0.04392(8) 0.0335(6) Uani 1 1 d .
H8A H 0.0550 0.9198 -0.0328 0.040 Uiso 1 1 calc R
C9 C 0.11157(18) 0.82349(18) -0.03724(7) 0.0294(5) Uani 1 1 d .
H9A H 0.1728 0.8657 -0.0216 0.035 Uiso 1 1 calc R
C10 C 0.14442(17) 0.65838(16) 0.03173(7) 0.0239(5) Uani 1 1 d .
C11 C 0.03672(18) 0.60577(17) 0.03349(8) 0.0282(5) Uani 1 1 d .
H11A H -0.0010 0.5856 0.0064 0.034 Uiso 1 1 calc R
C12 C -0.01507(19) 0.58308(18) 0.07502(8) 0.0333(6) Uani 1 1 d .
H12A H -0.0869 0.5490 0.0754 0.040 Uiso 1 1 calc R
C13 C 0.0386(2) 0.61035(19) 0.11591(8) 0.0355(6) Uani 1 1 d .
H13A H 0.0034 0.5948 0.1437 0.043 Uiso 1 1 calc R
C14 C 0.1451(2) 0.66106(18) 0.11490(7) 0.0333(6) Uani 1 1 d .
H14A H 0.1821 0.6787 0.1422 0.040 Uiso 1 1 calc R
C15 C 0.19765(18) 0.68600(17) 0.07340(7) 0.0284(5) Uani 1 1 d .
H15A H 0.2695 0.7217 0.0733 0.034 Uiso 1 1 calc R

loop_
_atom_site_aniso_label
_atom_site_aniso_U_11
_atom_site_aniso_U_22
_atom_site_aniso_U_33
_atom_site_aniso_U_23
_atom_site_aniso_U_13
_atom_site_aniso_U_12
Co1 0.0276(2) 0.0276(2) 0.0178(3) 0.000 0.000 0.01381(10)
Co2 0.0261(2) 0.0261(2) 0.0181(3) 0.000 0.000 0.01303(10)
N1 0.0280(11) 0.0280(11) 0.0213(17) 0.000 0.000 0.0140(5)
N2 0.0312(11) 0.0335(11) 0.0181(9) 0.0002(8) -0.0018(8) 0.0174(9)
N3 0.0281(10) 0.0283(10) 0.0189(9) -0.0012(7) -0.0014(7) 0.0156(9)
C1 0.0597(19) 0.081(2) 0.0264(14) 0.0006(14) -0.0030(13) 0.0468(18)
C2 0.0463(15) 0.0502(16) 0.0201(12) -0.0010(11) -0.0047(10) 0.0306(14)
C3 0.0290(12) 0.0238(12) 0.0241(12) -0.0032(9) -0.0036(9) 0.0129(10)
C4 0.0285(12) 0.0289(12) 0.0197(11) 0.0032(9) 0.0019(9) 0.0142(10)
C5 0.0323(13) 0.0303(13) 0.0277(12) -0.0008(10) -0.0024(10) 0.0142(11)
C6 0.0298(13) 0.0444(15) 0.0246(12) 0.0056(10) -0.0011(10) 0.0165(12)
C7 0.0417(15) 0.0492(16) 0.0261(13) 0.0127(11) 0.0065(10) 0.0318(13)
C8 0.0436(15) 0.0313(13) 0.0297(13) 0.0042(10) 0.0060(11) 0.0217(12)
C9 0.0323(13) 0.0286(12) 0.0238(12) 0.0011(9) 0.0011(9) 0.0127(11)
C10 0.0319(13) 0.0239(11) 0.0209(11) -0.0006(9) 0.0005(9) 0.0176(10)
C11 0.0341(13) 0.0291(12) 0.0237(12) 0.0006(9) -0.0003(9) 0.0175(11)
C12 0.0332(13) 0.0354(14) 0.0339(14) 0.0070(10) 0.0082(10) 0.0190(11)
C13 0.0458(16) 0.0381(14) 0.0257(13) 0.0067(10) 0.0109(11) 0.0233(13)
C14 0.0471(16) 0.0336(13) 0.0204(12) 0.0004(10) -0.0029(10) 0.0210(12)
C15 0.0311(13) 0.0284(12) 0.0263(12) -0.0006(9) -0.0001(10) 0.0155(11)

loop_
_atom_type_symbol
_atom_type_description
_atom_type_scat_dispersion_real
_atom_type_scat_dispersion_imag
_atom_type_scat_source
C C 0.0033 0.0016 'International Tables Vol C Tables 4.2.6.8 and 6.1.1.4'
H H 0.0000 0.0000 'International Tables Vol C Tables 4.2.6.8 and 6.1.1.4'
N N 0.0061 0.0033 'International Tables Vol C Tables 4.2.6.8 and 6.1.1.4'
Co Co 0.3494 0.9721 'International Tables Vol C Tables 4.2.6.8 and 6.1.1.4'

loop_
_geom_angle_atom_site_label_1
_geom_angle_atom_site_label_2
_geom_angle_atom_site_label_3
_geom_angle
_geom_angle_site_symmetry_1
_geom_angle_site_symmetry_3
N2 Co1 N2 119.283(15) 2_665 .
N2 Co1 N2 119.283(15) 2_665 3_565
N2 Co1 N2 119.279(15) . 3_565
N2 Co1 N1 85.11(5) 2_665 .
N2 Co1 N1 85.11(5) . .
N2 Co1 N1 85.11(5) 3_565 .
N2 Co1 Co2 94.89(5) 2_665 .
N2 Co1 Co2 94.89(5) . .
N2 Co1 Co2 94.89(5) 3_565 .
N1 Co1 Co2 180.0 . .
N3 Co2 N3 119.181(15) 2_665 .
N3 Co2 N3 119.180(15) 2_665 3_565
N3 Co2 N3 119.177(15) . 3_565
N3 Co2 Co1 84.77(5) 2_665 .
N3 Co2 Co1 84.77(5) . .
N3 Co2 Co1 84.77(5) 3_565 .
C1 N1 C1 113.69(12) . 2_665
C1 N1 C1 113.69(12) . 3_565
C1 N1 C1 113.69(12) 2_665 3_565
C1 N1 Co1 104.83(15) . .
C1 N1 Co1 104.83(15) 2_665 .
C1 N1 Co1 104.83(15) 3_565 .
C3 N2 C2 124.94(19) . .
C3 N2 Co1 119.99(15) . .
C2 N2 Co1 114.09(14) . .
C3 N3 C10 121.71(18) . .
C3 N3 Co2 122.95(15) . .
C10 N3 Co2 114.99(13) . .
N1 C1 C2 114.6(2) . .
N2 C2 C1 108.6(2) . .
N2 C3 N3 116.8(2) . .
N2 C3 C4 119.53(19) . .
N3 C3 C4 123.52(19) . .
C9 C4 C5 118.8(2) . .
C9 C4 C3 120.1(2) . .
C5 C4 C3 120.8(2) . .
C6 C5 C4 120.2(2) . .
C7 C6 C5 120.2(2) . .
C6 C7 C8 119.9(2) . .
C9 C8 C7 120.6(2) . .
C8 C9 C4 120.2(2) . .
C11 C10 C15 117.4(2) . .
C11 C10 N3 125.20(19) . .
C15 C10 N3 117.2(2) . .
C12 C11 C10 121.0(2) . .
C13 C12 C11 120.9(2) . .
C14 C13 C12 118.9(2) . .
C13 C14 C15 120.5(2) . .
C14 C15 C10 121.2(2) . .

loop_
_geom_bond_atom_site_label_1
_geom_bond_atom_site_label_2
_geom_bond_distance
_geom_bond_site_symmetry_2
Co1 N2 1.9227(18) 2_665
Co1 N2 1.9227(18) .
Co1 N2 1.9228(18) 3_565
Co1 N1 2.135(3) .
Co1 Co2 2.2943(7) .
Co2 N3 2.0410(17) 2_665
Co2 N3 2.0410(17) .
Co2 N3 2.0410(17) 3_565
N1 C1 1.465(3) .
N1 C1 1.465(3) 2_665
N1 C1 1.465(3) 3_565
N2 C3 1.319(3) .
N2 C2 1.464(3) .
N3 C3 1.359(3) .
N3 C10 1.417(3) .
C1 C2 1.505(3) .
C3 C4 1.487(3) .
C4 C9 1.393(3) .
C4 C5 1.396(3) .
C5 C6 1.381(3) .
C6 C7 1.376(3) .
C7 C8 1.377(3) .
C8 C9 1.373(3) .
C10 C11 1.394(3) .
C10 C15 1.398(3) .
C11 C12 1.386(3) .
C12 C13 1.381(3) .
C13 C14 1.379(3) .
C14 C15 1.389(3) .

loop_
_geom_torsion_atom_site_label_1
_geom_torsion_atom_site_label_2
_geom_torsion_atom_site_label_3
_geom_torsion_atom_site_label_4
_geom_torsion
_geom_torsion_site_symmetry_1
_geom_torsion_site_symmetry_4
N2 Co1 Co2 N3 4.57(7) 2_665 2_665
N2 Co1 Co2 N3 124.57(7) . 2_665
N2 Co1 Co2 N3 -115.43(7) 3_565 2_665
N1 Co1 Co2 N3 -155(100) . 2_665
N2 Co1 Co2 N3 -115.43(7) 2_665 .
N2 Co1 Co2 N3 4.57(7) . .
N2 Co1 Co2 N3 124.57(7) 3_565 .
N1 Co1 Co2 N3 85(100) . .
N2 Co1 Co2 N3 124.57(7) 2_665 3_565
N2 Co1 Co2 N3 -115.43(7) . 3_565
N2 Co1 Co2 N3 4.57(7) 3_565 3_565
N1 Co1 Co2 N3 -35(100) . 3_565
N2 Co1 N1 C1 111.46(14) 2_665 .
N2 Co1 N1 C1 -8.54(14) . .
N2 Co1 N1 C1 -128.54(14) 3_565 .
Co2 Co1 N1 C1 -89(100) . .
N2 Co1 N1 C1 -8.54(14) 2_665 2_665
N2 Co1 N1 C1 -128.54(14) . 2_665
N2 Co1 N1 C1 111.46(14) 3_565 2_665
Co2 Co1 N1 C1 151(100) . 2_665
N2 Co1 N1 C1 -128.54(14) 2_665 3_565
N2 Co1 N1 C1 111.46(14) . 3_565
N2 Co1 N1 C1 -8.53(14) 3_565 3_565
Co2 Co1 N1 C1 31(100) . 3_565
N2 Co1 N2 C3 95.94(19) 2_665 .
N2 Co1 N2 C3 -100.86(19) 3_565 .
N1 Co1 N2 C3 177.54(17) . .
Co2 Co1 N2 C3 -2.46(17) . .
N2 Co1 N2 C2 -94.84(16) 2_665 .
N2 Co1 N2 C2 68.36(19) 3_565 .
N1 Co1 N2 C2 -13.24(15) . .
Co2 Co1 N2 C2 166.76(15) . .
N3 Co2 N3 C3 -89.29(17) 2_665 .
N3 Co2 N3 C3 72.77(19) 3_565 .
Co1 Co2 N3 C3 -8.26(16) . .
N3 Co2 N3 C10 83.98(18) 2_665 .
N3 Co2 N3 C10 -113.96(15) 3_565 .
Co1 Co2 N3 C10 165.01(14) . .
C1 N1 C1 C2 142.7(3) 2_665 .
C1 N1 C1 C2 -85.1(4) 3_565 .
Co1 N1 C1 C2 28.8(2) . .
C3 N2 C2 C1 -159.7(2) . .
Co1 N2 C2 C1 31.7(3) . .
N1 C1 C2 N2 -40.6(3) . .
C2 N2 C3 N3 -171.0(2) . .
Co1 N2 C3 N3 -3.0(3) . .
C2 N2 C3 C4 4.3(3) . .
Co1 N2 C3 C4 172.22(15) . .
C10 N3 C3 N2 -164.25(19) . .
Co2 N3 C3 N2 8.6(3) . .
C10 N3 C3 C4 20.7(3) . .
Co2 N3 C3 C4 -166.47(16) . .
N2 C3 C4 C9 -109.9(2) . .
N3 C3 C4 C9 65.0(3) . .
N2 C3 C4 C5 65.2(3) . .
N3 C3 C4 C5 -119.9(2) . .
C9 C4 C5 C6 -0.6(3) . .
C3 C4 C5 C6 -175.8(2) . .
C4 C5 C6 C7 0.5(3) . .
C5 C6 C7 C8 0.0(3) . .
C6 C7 C8 C9 -0.2(3) . .
C7 C8 C9 C4 0.1(3) . .
C5 C4 C9 C8 0.4(3) . .
C3 C4 C9 C8 175.6(2) . .
C3 N3 C10 C11 32.0(3) . .
Co2 N3 C10 C11 -141.41(19) . .
C3 N3 C10 C15 -152.9(2) . .
Co2 N3 C10 C15 33.8(2) . .
C15 C10 C11 C12 0.8(3) . .
N3 C10 C11 C12 175.9(2) . .
C10 C11 C12 C13 -1.2(4) . .
C11 C12 C13 C14 0.2(4) . .
C12 C13 C14 C15 1.2(3) . .
C13 C14 C15 C10 -1.6(3) . .
C11 C10 C15 C14 0.6(3) . .
N3 C10 C15 C14 -174.95(19) . .
